data_7222267
loop_
_publ_author_name
'Li, Xiu-Yuan'
'Liu, Meng'
'Yue, Ke-Fen'
'Wu, Ya-Pan'
'He, Tian'
'Yan, Ni'
'Wang, Yao-Yu'

_publ_section_title
;
 A series of reaction-controlled coordination polymers constructed from
 bis(imidazole) and tetrafluoroterephthalic acid ligands: syntheses,
 structural diversities, properties
;
_journal_issue 43
_journal_name_full CrystEngComm
_journal_page_first 8273
_journal_paper_doi 10.1039/C5CE01423A
_journal_volume 17
_journal_year 2015
_chemical_formula_sum 'C32 H34 Cd F8 N4 O12'
_chemical_formula_weight 931.03
_chemical_name_systematic
; 
 ? 
;
_space_group_IT_number 2
_symmetry_cell_setting triclinic
_symmetry_space_group_name_Hall '-P 1'
_symmetry_space_group_name_H-M 'P -1'
_atom_sites_solution_hydrogens geom
_atom_sites_solution_primary direct
_atom_sites_solution_secondary difmap
_audit_creation_method SHELXL-97
_audit_update_record
;
2015-06-25 deposited with the CCDC.
2015-09-21 downloaded from the CCDC.
;
_cell_angle_alpha 119.054(2)
_cell_angle_beta 90.297(2)
_cell_angle_gamma 111.767(2)
_cell_formula_units_Z 1
_cell_length_a 9.2303(13)
_cell_length_b 11.4497(15)
_cell_length_c 11.7396(15)
_cell_measurement_reflns_used 1146
_cell_measurement_temperature 296(2)
_cell_measurement_theta_max 20.01
_cell_measurement_theta_min 2.44
_cell_volume 980.7(2)
_computing_structure_refinement 'SHELXL-97 (Sheldrick, 1997)'
_computing_structure_solution 'SHELXS-97 (Sheldrick, 1990)'
_diffrn_ambient_temperature 296(2)
_diffrn_measured_fraction_theta_full 0.986
_diffrn_measured_fraction_theta_max 0.986
_diffrn_measurement_device_type 'Bruker SMART APEX II CCD area-detector'
_diffrn_measurement_method '\f and \w scans'
_diffrn_radiation_monochromator graphite
_diffrn_radiation_source 'fine-focus sealed tube'
_diffrn_radiation_type MoK\a
_diffrn_radiation_wavelength 0.71073
_diffrn_reflns_av_R_equivalents 0.0278
_diffrn_reflns_av_sigmaI/netI 0.0678
_diffrn_reflns_limit_h_max 10
_diffrn_reflns_limit_h_min -9
_diffrn_reflns_limit_k_max 13
_diffrn_reflns_limit_k_min -13
_diffrn_reflns_limit_l_max 9
_diffrn_reflns_limit_l_min -13
_diffrn_reflns_number 4897
_diffrn_reflns_theta_full 25.04
_diffrn_reflns_theta_max 25.04
_diffrn_reflns_theta_min 2.04
_exptl_absorpt_coefficient_mu 0.658
_exptl_absorpt_correction_T_max 0.9136
_exptl_absorpt_correction_T_min 0.8476
_exptl_absorpt_correction_type multi-scan
_exptl_absorpt_process_details SADABS
_exptl_crystal_colour colorless
_exptl_crystal_density_diffrn 1.577
_exptl_crystal_density_method 'not measured'
_exptl_crystal_description block
_exptl_crystal_F_000 470
_exptl_crystal_size_max 0.26
_exptl_crystal_size_mid 0.19
_exptl_crystal_size_min 0.14
_refine_diff_density_max 0.564
_refine_diff_density_min -0.654
_refine_diff_density_rms 0.088
_refine_ls_extinction_method none
_refine_ls_goodness_of_fit_ref 0.885
_refine_ls_hydrogen_treatment mixed
_refine_ls_matrix_type full
_refine_ls_number_parameters 264
_refine_ls_number_reflns 3417
_refine_ls_number_restraints 5
_refine_ls_restrained_S_all 0.886
_refine_ls_R_factor_all 0.0610
_refine_ls_R_factor_gt 0.0522
_refine_ls_shift/su_max 0.001
_refine_ls_shift/su_mean 0.000
_refine_ls_structure_factor_coef Fsqd
_refine_ls_weighting_details 'calc w=1/[\s^2^(Fo^2^)+(0.1000P)^2^+0.1900P] where P=(Fo^2^+2Fc^2^)/3'
_refine_ls_weighting_scheme calc
_refine_ls_wR_factor_gt 0.1316
_refine_ls_wR_factor_ref 0.1411
_reflns_number_gt 3000
_reflns_number_total 3417
_reflns_threshold_expression >2sigma(I)
_cod_data_source_file c5ce01423a2.cif
_cod_data_source_block 5
_cod_depositor_comments 'Adding full bibliography for 7222263--7222269.cif.'
_cod_original_sg_symbol_H-M P-1
_cod_database_code 7222267

loop_
_symmetry_equiv_pos_as_xyz
'x, y, z'
'-x, -y, -z'

loop_
_atom_site_label
_atom_site_type_symbol
_atom_site_fract_x
_atom_site_fract_y
_atom_site_fract_z
_atom_site_U_iso_or_equiv
_atom_site_adp_type
_atom_site_occupancy
_atom_site_symmetry_multiplicity
_atom_site_calc_flag
_atom_site_refinement_flags
Cd1 Cd 0.0000 0.0000 0.5000 0.0362(2) Uani 1 2 d S
N1 N 0.2199(7) 0.4343(6) 0.1877(5) 0.0667(13) Uani 1 1 d .
N2 N 0.3814(5) 0.6570(5) 0.3396(5) 0.0547(11) Uani 1 1 d .
O1 O -0.0304(5) 0.1808(4) 0.6818(4) 0.0606(10) Uani 1 1 d .
O2 O 0.1668(6) 0.2321(5) 0.8335(4) 0.0917(17) Uani 1 1 d .
O3 O 0.1982(4) 0.1854(4) 0.4915(4) 0.0634(11) Uani 1 1 d .
O4 O 0.0689(5) 0.2452(5) 0.3832(5) 0.0738(13) Uani 1 1 d .
F1 F 0.2860(4) 0.5514(4) 0.9307(3) 0.0763(10) Uani 1 1 d .
F2 F -0.2374(5) 0.2225(4) 0.8808(4) 0.0750(10) Uani 1 1 d .
F3 F 0.3019(4) 0.5514(4) 0.6681(4) 0.0819(11) Uani 1 1 d .
F4 F 0.4105(5) 0.2309(3) 0.2771(4) 0.0822(11) Uani 1 1 d .
C1 C 0.0578(7) 0.2526(6) 0.7960(5) 0.0578(14) Uani 1 1 d .
C2 C 0.0271(7) 0.3805(6) 0.9010(5) 0.0524(13) Uani 1 1 d .
C3 C 0.1434(7) 0.5237(6) 0.9634(5) 0.0540(14) Uani 1 1 d .
C4 C -0.1181(7) 0.3597(6) 0.9379(5) 0.0536(14) Uani 1 1 d .
C5 C 0.1898(6) 0.2596(6) 0.4444(5) 0.0493(13) Uani 1 1 d .
C6 C 0.3479(6) 0.3858(5) 0.4714(5) 0.0465(12) Uani 1 1 d .
C7 C 0.4525(7) 0.3652(5) 0.3887(5) 0.0527(13) Uani 1 1 d .
C8 C 0.3983(6) 0.5243(6) 0.5841(5) 0.0495(12) Uani 1 1 d .
C9 C 0.1040(9) 0.5639(8) 0.3753(8) 0.084(2) Uani 1 1 d .
H9A H 0.0112 0.4707 0.3300 0.126 Uiso 1 1 calc R
H9B H 0.0771 0.6387 0.3786 0.126 Uiso 1 1 calc R
H9C H 0.1398 0.5897 0.4648 0.126 Uiso 1 1 calc R
C10 C 0.2334(7) 0.5525(7) 0.3023(6) 0.0598(15) Uani 1 1 d .
C11 C 0.3635(9) 0.4659(8) 0.1513(7) 0.0725(17) Uani 1 1 d .
H11 H 0.3867 0.4019 0.0750 0.087 Uiso 1 1 calc R
C12 C 0.4644(8) 0.6038(7) 0.2437(6) 0.0674(16) Uani 1 1 d .
H12 H 0.5698 0.6544 0.2438 0.081 Uiso 1 1 calc R
C13 C 0.4486(8) 0.8061(6) 0.4617(6) 0.0627(15) Uani 1 1 d .
H13A H 0.5560 0.8296 0.5006 0.075 Uiso 1 1 calc R
H13B H 0.3838 0.8059 0.5264 0.075 Uiso 1 1 calc R
C14 C 0.4555(6) 0.9234(6) 0.4358(5) 0.0518(13) Uani 1 1 d .
H14A H 0.3477 0.9080 0.4075 0.062 Uiso 1 1 calc R
H14B H 0.5109 0.9181 0.3646 0.062 Uiso 1 1 calc R
C15 C 0.693(2) 0.058(3) 0.0980(19) 0.267(11) Uani 1 1 d D
H15A H 0.7221 0.1069 0.1938 0.400 Uiso 1 1 calc R
H15B H 0.6153 -0.0423 0.0617 0.400 Uiso 1 1 calc R
H15C H 0.6492 0.1084 0.0739 0.400 Uiso 1 1 calc R
C16 C 0.839(2) 0.057(2) 0.0432(14) 0.231(9) Uani 1 1 d D
H16A H 0.8617 -0.0220 0.0368 0.277 Uiso 1 1 calc R
H16B H 0.8226 0.0419 -0.0456 0.277 Uiso 1 1 calc R
O1W O 0.1780(4) -0.0084(4) 0.6321(4) 0.0511(9) Uani 1 1 d D
H1WA H 0.2262 0.0483 0.7126 0.077 Uiso 1 1 d RD
H1WB H 0.1224 -0.0950 0.6105 0.077 Uiso 1 1 d RD
O5 O 0.9638(11) 0.1892(9) 0.1268(10) 0.170(4) Uani 1 1 d D
H5 H 1.011(17) 0.188(19) 0.186(13) 0.255 Uiso 1 1 d D

loop_
_atom_site_aniso_label
_atom_site_aniso_U_11
_atom_site_aniso_U_22
_atom_site_aniso_U_33
_atom_site_aniso_U_23
_atom_site_aniso_U_13
_atom_site_aniso_U_12
Cd1 0.0368(3) 0.0262(3) 0.0343(3) 0.0119(2) 0.0115(2) 0.0080(2)
N1 0.069(3) 0.063(3) 0.063(3) 0.032(3) 0.005(3) 0.024(3)
N2 0.051(3) 0.052(3) 0.058(3) 0.029(2) 0.011(2) 0.019(2)
O1 0.070(3) 0.057(2) 0.038(2) 0.0072(18) 0.0062(18) 0.036(2)
O2 0.116(4) 0.077(3) 0.055(3) -0.001(2) -0.011(3) 0.065(3)
O3 0.038(2) 0.065(2) 0.096(3) 0.060(3) 0.0092(19) 0.0056(18)
O4 0.046(2) 0.070(3) 0.103(3) 0.059(3) -0.002(2) 0.003(2)
F1 0.077(2) 0.075(2) 0.066(2) 0.0268(19) 0.0324(19) 0.038(2)
F2 0.080(2) 0.0453(19) 0.065(2) 0.0113(17) 0.0110(18) 0.0182(17)
F3 0.068(2) 0.069(2) 0.084(3) 0.032(2) 0.043(2) 0.0154(19)
F4 0.079(3) 0.0445(19) 0.072(2) 0.0099(18) 0.0251(19) 0.0061(18)
C1 0.071(4) 0.048(3) 0.043(3) 0.008(3) 0.010(3) 0.036(3)
C2 0.072(4) 0.049(3) 0.034(3) 0.012(2) 0.012(2) 0.036(3)
C3 0.065(4) 0.052(3) 0.037(3) 0.014(3) 0.014(3) 0.031(3)
C4 0.071(4) 0.040(3) 0.033(3) 0.007(2) 0.007(2) 0.024(3)
C5 0.038(3) 0.047(3) 0.056(3) 0.032(3) 0.011(2) 0.006(2)
C6 0.041(3) 0.042(3) 0.053(3) 0.029(3) 0.008(2) 0.008(2)
C7 0.054(3) 0.035(3) 0.051(3) 0.018(2) 0.014(2) 0.008(2)
C8 0.047(3) 0.046(3) 0.055(3) 0.030(3) 0.023(2) 0.014(2)
C9 0.069(4) 0.087(5) 0.103(6) 0.050(5) 0.030(4) 0.039(4)
C10 0.052(3) 0.065(4) 0.071(4) 0.041(3) 0.012(3) 0.025(3)
C11 0.084(5) 0.068(4) 0.058(4) 0.027(3) 0.013(3) 0.033(4)
C12 0.057(4) 0.071(4) 0.067(4) 0.031(4) 0.022(3) 0.028(3)
C13 0.066(4) 0.058(3) 0.054(4) 0.024(3) 0.011(3) 0.023(3)
C14 0.041(3) 0.057(3) 0.050(3) 0.022(3) 0.009(2) 0.021(2)
C15 0.184(18) 0.47(3) 0.24(2) 0.24(2) 0.051(15) 0.16(2)
C16 0.25(2) 0.219(18) 0.133(12) 0.015(11) -0.053(13) 0.124(18)
O1W 0.0412(19) 0.045(2) 0.051(2) 0.0183(17) 0.0054(16) 0.0136(16)
O5 0.147(7) 0.115(5) 0.165(8) 0.084(6) -0.051(6) -0.037(5)

loop_
_atom_type_symbol
_atom_type_description
_atom_type_scat_dispersion_real
_atom_type_scat_dispersion_imag
_atom_type_scat_source
C C 0.0033 0.0016 'International Tables Vol C Tables 4.2.6.8 and 6.1.1.4'
H H 0.0000 0.0000 'International Tables Vol C Tables 4.2.6.8 and 6.1.1.4'
Cd Cd -0.8075 1.2024 'International Tables Vol C Tables 4.2.6.8 and 6.1.1.4'
N N 0.0061 0.0033 'International Tables Vol C Tables 4.2.6.8 and 6.1.1.4'
O O 0.0106 0.0060 'International Tables Vol C Tables 4.2.6.8 and 6.1.1.4'
F F 0.0171 0.0103 'International Tables Vol C Tables 4.2.6.8 and 6.1.1.4'

loop_
_geom_angle_atom_site_label_1
_geom_angle_atom_site_label_2
_geom_angle_atom_site_label_3
_geom_angle
_geom_angle_site_symmetry_1
_geom_angle_site_symmetry_3
O1 Cd1 O1 180.000(1) 2_556 .
O1 Cd1 O3 94.07(16) 2_556 .
O1 Cd1 O3 85.93(16) . .
O1 Cd1 O3 85.93(16) 2_556 2_556
O1 Cd1 O3 94.07(16) . 2_556
O3 Cd1 O3 180.00(19) . 2_556
O1 Cd1 O1W 91.07(13) 2_556 2_556
O1 Cd1 O1W 88.93(13) . 2_556
O3 Cd1 O1W 87.85(13) . 2_556
O3 Cd1 O1W 92.15(13) 2_556 2_556
O1 Cd1 O1W 88.93(13) 2_556 .
O1 Cd1 O1W 91.07(13) . .
O3 Cd1 O1W 92.15(13) . .
O3 Cd1 O1W 87.85(13) 2_556 .
O1W Cd1 O1W 180.000(1) 2_556 .
C10 N1 C11 108.2(5) . .
C10 N2 C12 108.5(5) . .
C10 N2 C13 126.7(5) . .
C12 N2 C13 124.8(5) . .
C1 O1 Cd1 124.4(3) . .
C5 O3 Cd1 130.1(3) . .
O2 C1 O1 127.9(5) . .
O2 C1 C2 116.4(5) . .
O1 C1 C2 115.7(5) . .
C3 C2 C4 116.8(5) . .
C3 C2 C1 121.2(5) . .
C4 C2 C1 122.0(5) . .
F1 C3 C2 119.7(5) . .
F1 C3 C4 118.8(5) . 2_567
C2 C3 C4 121.5(5) . 2_567
F2 C4 C3 118.3(5) . 2_567
F2 C4 C2 120.0(5) . .
C3 C4 C2 121.6(5) 2_567 .
O4 C5 O3 127.8(5) . .
O4 C5 C6 117.6(4) . .
O3 C5 C6 114.6(5) . .
C8 C6 C7 116.5(5) . .
C8 C6 C5 121.8(5) . .
C7 C6 C5 121.6(5) . .
F4 C7 C6 119.2(5) . .
F4 C7 C8 118.0(5) . 2_666
C6 C7 C8 122.8(5) . 2_666
F3 C8 C6 119.3(5) . .
F3 C8 C7 119.9(5) . 2_666
C6 C8 C7 120.7(5) . 2_666
C10 C9 H9A 109.5 . .
C10 C9 H9B 109.5 . .
H9A C9 H9B 109.5 . .
C10 C9 H9C 109.5 . .
H9A C9 H9C 109.5 . .
H9B C9 H9C 109.5 . .
N2 C10 N1 108.5(5) . .
N2 C10 C9 126.3(6) . .
N1 C10 C9 125.2(6) . .
C12 C11 N1 108.3(6) . .
C12 C11 H11 125.8 . .
N1 C11 H11 125.8 . .
C11 C12 N2 106.5(6) . .
C11 C12 H12 126.8 . .
N2 C12 H12 126.8 . .
N2 C13 C14 113.1(5) . .
N2 C13 H13A 109.0 . .
C14 C13 H13A 109.0 . .
N2 C13 H13B 109.0 . .
C14 C13 H13B 109.0 . .
H13A C13 H13B 107.8 . .
C13 C14 C14 109.7(6) . 2_676
C13 C14 H14A 109.7 . .
C14 C14 H14A 109.7 2_676 .
C13 C14 H14B 109.7 . .
C14 C14 H14B 109.7 2_676 .
H14A C14 H14B 108.2 . .
C16 C15 H15A 109.5 . .
C16 C15 H15B 109.5 . .
H15A C15 H15B 109.5 . .
C16 C15 H15C 109.5 . .
H15A C15 H15C 109.5 . .
H15B C15 H15C 109.5 . .
O5 C16 C15 108.0(15) . .
O5 C16 H16A 110.1 . .
C15 C16 H16A 110.1 . .
O5 C16 H16B 110.1 . .
C15 C16 H16B 110.1 . .
H16A C16 H16B 108.4 . .
Cd1 O1W H1WA 132.3 . .
Cd1 O1W H1WB 95.6 . .
H1WA O1W H1WB 114.4 . .
C16 O5 H5 112(10) . .

loop_
_geom_bond_atom_site_label_1
_geom_bond_atom_site_label_2
_geom_bond_distance
_geom_bond_site_symmetry_2
Cd1 O1 2.251(3) 2_556
Cd1 O1 2.251(3) .
Cd1 O3 2.278(3) .
Cd1 O3 2.278(3) 2_556
Cd1 O1W 2.312(3) 2_556
Cd1 O1W 2.312(3) .
N1 C10 1.327(8) .
N1 C11 1.367(9) .
N2 C10 1.327(7) .
N2 C12 1.383(7) .
N2 C13 1.477(7) .
O1 C1 1.248(6) .
O2 C1 1.237(7) .
O3 C5 1.239(6) .
O4 C5 1.237(6) .
F1 C3 1.339(6) .
F2 C4 1.347(6) .
F3 C8 1.333(6) .
F4 C7 1.352(6) .
C1 C2 1.517(7) .
C2 C3 1.378(8) .
C2 C4 1.382(8) .
C3 C4 1.383(7) 2_567
C4 C3 1.383(7) 2_567
C5 C6 1.519(7) .
C6 C8 1.375(7) .
C6 C7 1.373(7) .
C7 C8 1.382(7) 2_666
C8 C7 1.382(7) 2_666
C9 C10 1.482(9) .
C9 H9A 0.9600 .
C9 H9B 0.9600 .
C9 H9C 0.9600 .
C11 C12 1.332(9) .
C11 H11 0.9300 .
C12 H12 0.9300 .
C13 C14 1.494(8) .
C13 H13A 0.9700 .
C13 H13B 0.9700 .
C14 C14 1.540(10) 2_676
C14 H14A 0.9700 .
C14 H14B 0.9700 .
C15 C16 1.498(9) .
C15 H15A 0.9600 .
C15 H15B 0.9600 .
C15 H15C 0.9600 .
C16 O5 1.351(17) .
C16 H16A 0.9700 .
C16 H16B 0.9700 .
O1W H1WA 0.8356 .
O1W H1WB 0.8298 .
O5 H5 0.822(10) .

loop_
_geom_torsion_atom_site_label_1
_geom_torsion_atom_site_label_2
_geom_torsion_atom_site_label_3
_geom_torsion_atom_site_label_4
_geom_torsion
_geom_torsion_site_symmetry_1
_geom_torsion_site_symmetry_4
O3 Cd1 O1 C1 -79.3(5) . .
O3 Cd1 O1 C1 100.7(5) 2_556 .
O1W Cd1 O1 C1 -167.3(5) 2_556 .
O1W Cd1 O1 C1 12.7(5) . .
O1 Cd1 O3 C5 97.9(5) 2_556 .
O1 Cd1 O3 C5 -82.1(5) . .
O1W Cd1 O3 C5 7.0(5) 2_556 .
O1W Cd1 O3 C5 -173.0(5) . .
Cd1 O1 C1 O2 -6.2(10) . .
Cd1 O1 C1 C2 173.6(4) . .
O2 C1 C2 C3 61.7(8) . .
O1 C1 C2 C3 -118.2(6) . .
O2 C1 C2 C4 -118.8(7) . .
O1 C1 C2 C4 61.3(8) . .
C4 C2 C3 F1 -179.1(5) . .
C1 C2 C3 F1 0.4(8) . .
C4 C2 C3 C4 2.5(9) . 2_567
C1 C2 C3 C4 -177.9(5) . 2_567
C3 C2 C4 F2 180.0(5) . .
C1 C2 C4 F2 0.5(8) . .
C3 C2 C4 C3 -2.5(9) . 2_567
C1 C2 C4 C3 177.9(5) . 2_567
Cd1 O3 C5 O4 -4.0(10) . .
Cd1 O3 C5 C6 173.5(3) . .
O4 C5 C6 C8 88.4(7) . .
O3 C5 C6 C8 -89.3(7) . .
O4 C5 C6 C7 -95.8(7) . .
O3 C5 C6 C7 86.4(7) . .
C8 C6 C7 F4 179.2(5) . .
C5 C6 C7 F4 3.2(8) . .
C8 C6 C7 C8 0.5(9) . 2_666
C5 C6 C7 C8 -175.5(5) . 2_666
C7 C6 C8 F3 179.8(5) . .
C5 C6 C8 F3 -4.2(8) . .
C7 C6 C8 C7 -0.5(9) . 2_666
C5 C6 C8 C7 175.5(5) . 2_666
C12 N2 C10 N1 1.0(7) . .
C13 N2 C10 N1 -179.5(5) . .
C12 N2 C10 C9 -179.2(6) . .
C13 N2 C10 C9 0.3(10) . .
C11 N1 C10 N2 -0.5(7) . .
C11 N1 C10 C9 179.7(6) . .
C10 N1 C11 C12 -0.2(7) . .
N1 C11 C12 N2 0.8(7) . .
C10 N2 C12 C11 -1.2(7) . .
C13 N2 C12 C11 179.3(5) . .
C10 N2 C13 C14 -101.0(7) . .
C12 N2 C13 C14 78.4(7) . .
N2 C13 C14 C14 -173.5(5) . 2_676
